data_1557662
loop_
_publ_author_name
'Chen, Xue'
'Liu, Zheng-Fei'
'Jin, Wei Jun'

_publ_section_title
;
 The Effect of Electron Donation and Intermolecular Interactions on
 Ultralong Phosphorescence Lifetime of 4-Carnoyl Phenylboronic Acids.
;
_journal_name_full 'The journal of physical chemistry. A'
_journal_paper_doi 10.1021/acs.jpca.9b11943
_journal_year 2020
_chemical_formula_moiety 'C9 H12 B N O3'
_chemical_formula_sum 'C9 H12 B N O3'
_chemical_formula_weight 193.02
_space_group_crystal_system orthorhombic
_space_group_IT_number 61
_space_group_name_Hall '-P 2ac 2ab'
_space_group_name_H-M_alt 'P b c a'
_symmetry_Int_Tables_number 61
_audit_creation_date 2019-05-17
_audit_creation_method
;
Olex2 1.2
(compiled 2018.05.29 svn.r3508 for OlexSys, GUI svn.r5506)
;
_cell_angle_alpha 90
_cell_angle_beta 90
_cell_angle_gamma 90
_cell_formula_units_Z 8
_cell_length_a 11.5309(4)
_cell_length_b 7.6740(3)
_cell_length_c 21.8978(14)
_cell_measurement_reflns_used 2707
_cell_measurement_temperature 100.2(10)
_cell_measurement_theta_max 71.5740
_cell_measurement_theta_min 4.0290
_cell_volume 1937.70(16)
_computing_cell_refinement 'CrysAlisPro 1.171.39.46e (Rigaku OD, 2018)'
_computing_data_collection 'CrysAlisPro 1.171.39.46e (Rigaku OD, 2018)'
_computing_data_reduction 'CrysAlisPro 1.171.39.46e (Rigaku OD, 2018)'
_computing_molecular_graphics 'Olex2 (Dolomanov et al., 2009)'
_computing_publication_material 'Olex2 (Dolomanov et al., 2009)'
_computing_structure_refinement 'olex2.refine (Bourhis et al., 2015)'
_diffrn_ambient_environment N~2~
_diffrn_ambient_temperature 100.2(10)
_diffrn_detector 'CCD plate'
_diffrn_detector_area_resol_mean 5.3127
_diffrn_detector_type AtlasS2
_diffrn_measured_fraction_theta_full 0.9786
_diffrn_measured_fraction_theta_max 0.9786
_diffrn_measurement_details
;
List of Runs (angles in degrees, time in seconds):

  # Type    Start    End  Width  t~exp~   \w     \q     \k     \f   Frames
--------------------------------------------------------------------------
  1  \w   -113.00 -16.00   1.00    2.91    --  -39.74 -37.00-150.00   97
  2  \w   -113.00 -86.00   1.00    2.91    --  -39.74 -37.00 120.00   27
  3  \w   -129.00 -65.00   1.00    2.91    --  -39.74-178.00-120.00   64
  4  \w     31.00  66.00   1.00    2.91    --   39.74 -99.00-180.00   35
  5  \w     30.00  70.00   1.00   11.63    --  104.69 -77.00  60.00   40
  6  \w    110.00 167.00   1.00   11.63    --  104.69 108.00 156.00   57
  7  \w     29.00 109.00   1.00   11.63    --  104.69 -30.00 150.00   80
  8  \w     71.00 105.00   1.00   11.63    --  104.69-108.00  58.00   34
  9  \w     39.00 129.00   1.00   11.63    --  104.69 -45.00  60.00   90
 10  \w     71.00 135.00   1.00   11.63    --  104.69 -77.00  60.00   64
 11  \w     32.00 131.00   1.00   11.63    --  104.69 -45.00-120.00   99
;
_diffrn_measurement_device 'four-circle diffractometer'
_diffrn_measurement_device_type 'SuperNova, Dual, Cu at home/near, AtlasS2'
_diffrn_measurement_method '\w scans'
_diffrn_orient_matrix_type 'CrysAlisPro convention (1999,Acta A55,543-557)'
_diffrn_orient_matrix_UB_11 -0.0971776000
_diffrn_orient_matrix_UB_12 0.1251403000
_diffrn_orient_matrix_UB_13 0.0201917000
_diffrn_orient_matrix_UB_21 -0.0495136000
_diffrn_orient_matrix_UB_22 -0.0006514000
_diffrn_orient_matrix_UB_23 -0.0653863000
_diffrn_orient_matrix_UB_31 -0.0772794000
_diffrn_orient_matrix_UB_32 -0.1568083000
_diffrn_orient_matrix_UB_33 0.0163652000
_diffrn_radiation_monochromator mirror
_diffrn_radiation_probe x-ray
_diffrn_radiation_type 'Cu K\a'
_diffrn_radiation_wavelength 1.54184
_diffrn_reflns_av_R_equivalents 0.0922
_diffrn_reflns_av_unetI/netI 0.0660
_diffrn_reflns_limit_h_max 10
_diffrn_reflns_limit_h_min -14
_diffrn_reflns_limit_k_max 6
_diffrn_reflns_limit_k_min -9
_diffrn_reflns_limit_l_max 26
_diffrn_reflns_limit_l_min -23
_diffrn_reflns_number 7124
_diffrn_reflns_theta_full 72.4560
_diffrn_reflns_theta_max 72.46
_diffrn_reflns_theta_min 4.04
_diffrn_source 'micro-focus sealed X-ray tube'
_diffrn_source_type 'SuperNova (Cu) X-ray Source'
_exptl_absorpt_coefficient_mu 0.802
_exptl_absorpt_correction_T_max 1.00000
_exptl_absorpt_correction_T_min 0.42756
_exptl_absorpt_correction_type multi-scan
_exptl_absorpt_process_details
;
CrysAlisPro 1.171.39.46e (Rigaku Oxford Diffraction, 2018)
Empirical absorption correction using spherical harmonics,
 implemented in SCALE3 ABSPACK scaling algorithm.
;
_exptl_crystal_colour 'clear light colourless'
_exptl_crystal_density_diffrn 1.3231
_exptl_crystal_description plate
_exptl_crystal_F_000 818.8485
_exptl_crystal_size_max 0.1
_exptl_crystal_size_mid 0.08
_exptl_crystal_size_min 0.06
_refine_diff_density_max 0.4370
_refine_diff_density_min -0.4422
_refine_diff_density_rms 0.1105
_refine_ls_d_res_high 0.8085
_refine_ls_d_res_low 10.9489
_refine_ls_goodness_of_fit_ref 1.0643
_refine_ls_hydrogen_treatment mixed
_refine_ls_matrix_type full
_refine_ls_number_constraints 18
_refine_ls_number_parameters 134
_refine_ls_number_reflns 1878
_refine_ls_number_restraints 0
_refine_ls_restrained_S_all 1.0643
_refine_ls_R_factor_all 0.0883
_refine_ls_R_factor_gt 0.0760
_refine_ls_shift/su_max 0.0000
_refine_ls_shift/su_mean 0.0000
_refine_ls_structure_factor_coef Fsqd
_refine_ls_weighting_details 'w=1/[\s^2^(Fo^2^)+(0.1572P)^2^+0.2350P] where P=(Fo^2^+2Fc^2^)/3'
_refine_ls_weighting_scheme calc
_refine_ls_wR_factor_gt 0.2048
_refine_ls_wR_factor_ref 0.2302
_reflns_Friedel_coverage 0.0
_reflns_limit_h_max 14
_reflns_limit_h_min 0
_reflns_limit_k_max 9
_reflns_limit_k_min 0
_reflns_limit_l_max 26
_reflns_limit_l_min 0
_reflns_number_gt 1526
_reflns_number_total 1878
_reflns_threshold_expression I>=2u(I)
_cod_data_source_file jp9b11943_si_003.cif
_cod_data_source_block 20190515b
_cod_database_code 1557662
_chemical_oxdiff_formula C1H1N1O1B1
_reflns_odcompleteness_completeness 99.45
_reflns_odcompleteness_iscentric 1
_reflns_odcompleteness_theta 66.97
_olex2_refinement_description
;
1. Fixed Uiso
 At 1.2 times of:
  All C(H) groups
 At 1.5 times of:
  All C(H,H,H) groups, All O(H) groups
2.a Aromatic/amide H refined with riding coordinates:
 C8(H8), C9(H9), C5(H5), C6(H6)
2.b Idealised Me refined as rotating group:
 C2(H2a,H2b,H2c), C1(H1a,H1b,H1c)
2.c Idealised tetrahedral OH refined as rotating group:
 O2(H2)
;
_olex2_submission_special_instructions 'No special instructions were received'
_oxdiff_exptl_absorpt_empirical_details
;
Empirical correction (ABSPACK) includes:
- Absorption correction using spherical harmonics
- Frame scaling
;
_oxdiff_exptl_absorpt_empirical_full_max 3.979
_oxdiff_exptl_absorpt_empirical_full_min 0.334

loop_
_space_group_symop_id
_space_group_symop_operation_xyz
1 x,y,z
2 x+1/2,-y+1/2,-z
3 -x,y+1/2,-z+1/2
4 -x+1/2,-y,z+1/2
5 -x,-y,-z
6 -x-1/2,y-1/2,z
7 x,-y-1/2,z-1/2
8 x-1/2,y,-z-1/2

loop_
_atom_site_label
_atom_site_type_symbol
_atom_site_fract_x
_atom_site_fract_y
_atom_site_fract_z
_atom_site_U_iso_or_equiv
_atom_site_adp_type
_atom_site_occupancy
_atom_site_refinement_flags_posn
O2 O 0.36576(14) 0.5348(2) 0.05370(9) 0.0208(5) Uani 1.000000 .
H2 H 0.3922(12) 0.544(5) 0.0191(4) 0.0313(8) Uiso 1.000000 GR
O3 O 0.55194(13) 0.4163(2) 0.06575(9) 0.0194(5) Uani 1.000000 .
O1 O 0.23059(13) 0.3216(3) 0.36352(9) 0.0240(5) Uani 1.000000 .
N1 N 0.41263(16) 0.3789(3) 0.39512(11) 0.0172(5) Uani 1.000000 .
C8 C 0.48774(18) 0.3323(3) 0.19833(12) 0.0152(6) Uani 1.000000 .
H8 H 0.55337(18) 0.2791(3) 0.18215(12) 0.0183(7) Uiso 1.000000 R
C4 C 0.36472(17) 0.3887(3) 0.28538(12) 0.0148(6) Uani 1.000000 .
C9 C 0.46313(18) 0.3114(3) 0.25957(12) 0.0147(6) Uani 1.000000 .
H9 H 0.51244(18) 0.2454(3) 0.28393(12) 0.0176(7) Uiso 1.000000 R
C7 C 0.41606(17) 0.4321(3) 0.15966(12) 0.0141(6) Uani 1.000000 .
C5 C 0.29050(18) 0.4836(3) 0.24787(12) 0.0160(6) Uani 1.000000 .
H5 H 0.22355(18) 0.5327(3) 0.26415(12) 0.0192(7) Uiso 1.000000 R
C6 C 0.31567(17) 0.5056(3) 0.18628(12) 0.0158(6) Uani 1.000000 .
H6 H 0.26532(17) 0.5702(3) 0.16202(12) 0.0190(7) Uiso 1.000000 R
C3 C 0.33203(18) 0.3632(3) 0.35063(12) 0.0164(6) Uani 1.000000 .
C2 C 0.52898(19) 0.4531(3) 0.38734(13) 0.0202(6) Uani 1.000000 .
H2a H 0.5401(7) 0.485(3) 0.3454(2) 0.0303(9) Uiso 1.000000 GR
H2b H 0.5369(6) 0.5544(16) 0.4127(7) 0.0303(9) Uiso 1.000000 GR
H2c H 0.5861(2) 0.3681(10) 0.3988(9) 0.0303(9) Uiso 1.000000 GR
C1 C 0.3774(2) 0.3501(4) 0.45802(12) 0.0226(6) Uani 1.000000 .
H1a H 0.3480(18) 0.4568(8) 0.4749(3) 0.0340(9) Uiso 1.000000 GR
H1b H 0.3179(14) 0.263(2) 0.45926(16) 0.0340(9) Uiso 1.000000 GR
H1c H 0.4429(5) 0.312(3) 0.4815(3) 0.0340(9) Uiso 1.000000 GR
B1 B 0.4463(2) 0.4617(3) 0.09062(13) 0.0150(6) Uani 1.000000 .
H3 H 0.607(4) 0.394(6) 0.094(2) 0.063(13) Uiso 1.000000 .

loop_
_atom_site_aniso_label
_atom_site_aniso_U_11
_atom_site_aniso_U_22
_atom_site_aniso_U_33
_atom_site_aniso_U_12
_atom_site_aniso_U_13
_atom_site_aniso_U_23
O2 0.0145(8) 0.0199(9) 0.0281(11) 0.0043(6) 0.0004(7) 0.0033(7)
O3 0.0111(8) 0.0236(9) 0.0235(11) 0.0010(6) -0.0021(7) 0.0029(7)
O1 0.0101(8) 0.0321(10) 0.0298(11) -0.0004(7) 0.0036(7) -0.0023(8)
N1 0.0118(9) 0.0144(10) 0.0255(13) 0.0017(7) -0.0012(8) -0.0000(8)
C8 0.0100(9) 0.0085(10) 0.0271(14) 0.0007(7) 0.0021(9) 0.0009(9)
C4 0.0095(10) 0.0112(10) 0.0236(14) -0.0031(7) 0.0004(9) -0.0026(9)
C9 0.0107(10) 0.0087(10) 0.0247(14) 0.0012(8) -0.0025(9) 0.0014(9)
C7 0.0102(10) 0.0068(10) 0.0251(15) -0.0029(7) -0.0006(9) -0.0013(9)
C5 0.0086(9) 0.0112(11) 0.0282(14) 0.0003(8) -0.0009(9) -0.0025(9)
C6 0.0094(10) 0.0091(10) 0.0290(15) 0.0001(7) -0.0048(9) 0.0001(9)
C3 0.0112(10) 0.0109(10) 0.0272(15) 0.0012(8) -0.0008(9) -0.0037(10)
C2 0.0143(10) 0.0147(11) 0.0317(16) -0.0061(8) -0.0065(10) 0.0013(10)
C1 0.0213(11) 0.0240(13) 0.0226(15) 0.0008(9) -0.0013(10) -0.0004(11)
B1 0.0120(10) 0.0090(12) 0.0241(16) -0.0018(8) -0.0018(10) -0.0031(10)

loop_
_atom_type_symbol
_atom_type_scat_dispersion_real
_atom_type_scat_dispersion_imag
_atom_type_scat_Cromer_Mann_a1
_atom_type_scat_Cromer_Mann_a2
_atom_type_scat_Cromer_Mann_a3
_atom_type_scat_Cromer_Mann_a4
_atom_type_scat_Cromer_Mann_b1
_atom_type_scat_Cromer_Mann_b2
_atom_type_scat_Cromer_Mann_b3
_atom_type_scat_Cromer_Mann_b4
_atom_type_scat_Cromer_Mann_c
_atom_type_scat_source
_atom_type_scat_dispersion_source
H 0.00000 0.00000 0.49300 0.32291 0.14019 0.04081 10.51090 26.12570 3.14236 57.79970 0.0030380000826 'International Tables Volume C Table 6.1.1.4 (pp. 500-502)' 'Henke, Gullikson and Davis, At. Data and Nucl. Data Tables, 1993, 54, 2'
C 0.01920 0.00962 2.31000 1.02000 1.58860 0.86500 20.84390 10.20750 0.56870 51.65120 0.215599998832 'International Tables Volume C Table 6.1.1.4 (pp. 500-502)' 'Henke, Gullikson and Davis, At. Data and Nucl. Data Tables, 1993, 54, 2'
B 0.00963 0.00408 2.05450 1.33260 1.09790 0.70680 23.21850 1.02100 60.34980 0.14030 -0.193200007081 'International Tables Volume C Table 6.1.1.4 (pp. 500-502)' 'Henke, Gullikson and Davis, At. Data and Nucl. Data Tables, 1993, 54, 2'
O 0.05239 0.03377 3.04850 2.28680 1.54630 0.86700 13.27710 5.70110 0.32390 32.90890 0.250800013542 'International Tables Volume C Table 6.1.1.4 (pp. 500-502)' 'Henke, Gullikson and Davis, At. Data and Nucl. Data Tables, 1993, 54, 2'
N 0.03256 0.01839 12.21260 3.13220 2.01250 1.16630 0.00570 9.89330 28.99750 0.58260 -11.5290002823 'International Tables Volume C Table 6.1.1.4 (pp. 500-502)' 'Henke, Gullikson and Davis, At. Data and Nucl. Data Tables, 1993, 54, 2'

loop_
_geom_angle_atom_site_label_1
_geom_angle_atom_site_label_2
_geom_angle_atom_site_label_3
_geom_angle
_geom_angle_site_symmetry_1
_geom_angle_site_symmetry_3
_geom_angle_publ_flag
B1 O2 H2 109.5 . . ?
H3 O3 B1 113(3) . . ?
C2 N1 C3 125.4(2) . . ?
C1 N1 C3 118.5(2) . . ?
C1 N1 C2 115.2(2) . . ?
C9 C8 H8 119.12(12) . . ?
C7 C8 H8 119.12(14) . . ?
C7 C8 C9 121.8(2) . . ?
C5 C4 C9 118.8(2) . . ?
C3 C4 C9 122.5(2) . . ?
C3 C4 C5 118.6(2) . . ?
C4 C9 C8 120.7(2) . . ?
H9 C9 C8 119.66(12) . . ?
H9 C9 C4 119.66(15) . . ?
C6 C7 C8 116.7(2) . . ?
B1 C7 C8 121.9(2) . . ?
B1 C7 C6 121.4(2) . . ?
H5 C5 C4 119.74(14) . . ?
C6 C5 C4 120.5(2) . . ?
C6 C5 H5 119.74(12) . . ?
C5 C6 C7 121.5(2) . . ?
H6 C6 C7 119.25(14) . . ?
H6 C6 C5 119.25(12) . . ?
N1 C3 O1 120.4(2) . . ?
C4 C3 O1 119.3(2) . . ?
C4 C3 N1 120.4(2) . . ?
H2a C2 N1 109.5 . . ?
H2b C2 N1 109.5 . . ?
H2b C2 H2a 109.5 . . ?
H2c C2 N1 109.5 . . ?
H2c C2 H2a 109.5 . . ?
H2c C2 H2b 109.5 . . ?
H1a C1 N1 109.5 . . ?
H1b C1 N1 109.5 . . ?
H1b C1 H1a 109.5 . . ?
H1c C1 N1 109.5 . . ?
H1c C1 H1a 109.5 . . ?
H1c C1 H1b 109.5 . . ?
O3 B1 O2 118.3(2) . . ?
C7 B1 O2 118.9(2) . . ?
C7 B1 O3 122.7(2) . . ?

loop_
_geom_bond_atom_site_label_1
_geom_bond_atom_site_label_2
_geom_bond_distance
_geom_bond_site_symmetry_2
_geom_bond_publ_flag
O2 H2 0.8200 . ?
O2 B1 1.353(3) . ?
O3 B1 1.379(3) . ?
O3 H3 0.91(5) . ?
O1 C3 1.245(3) . ?
N1 C3 1.352(3) . ?
N1 C2 1.467(3) . ?
N1 C1 1.453(3) . ?
C8 H8 0.9300 . ?
C8 C9 1.380(4) . ?
C8 C7 1.409(3) . ?
C4 C9 1.399(3) . ?
C4 C5 1.392(3) . ?
C4 C3 1.491(3) . ?
C9 H9 0.9300 . ?
C7 C6 1.414(3) . ?
C7 B1 1.568(4) . ?
C5 H5 0.9300 . ?
C5 C6 1.390(4) . ?
C6 H6 0.9300 . ?
C2 H2a 0.9600 . ?
C2 H2b 0.9600 . ?
C2 H2c 0.9600 . ?
C1 H1a 0.9600 . ?
C1 H1b 0.9600 . ?
C1 H1c 0.9600 . ?
